data_7230767
loop_
_publ_author_name
'Collings, Ines'
'Bykov, Maxim'
'Bykova, Elena'
'Hanfland, Michael'
'van Smaalen, Sander'
'Dubrovinsky, Leonid'
'Dubrovinskaia, Natalia'

_publ_section_title
;
 Disorder--order transitions in the perovskite metal--organic frameworks
 [(CH3)2NH2][M(HCOO)3] at high pressure
;
_journal_name_full CrystEngComm
_journal_paper_doi 10.1039/C8CE00617B
_journal_year 2018
_chemical_formula_moiety 'C3 H3 Mn O6, C2 H8 N'
_chemical_formula_sum 'C5 H11 Mn N O6'
_chemical_formula_weight 236.09
_space_group_crystal_system trigonal
_space_group_IT_number 167
_space_group_name_Hall '-R 3 2"c'
_space_group_name_H-M_alt 'R -3 c :H'
_symmetry_space_group_name_Hall '-R 3 2"c'
_symmetry_space_group_name_H-M 'R -3 c :H'
_atom_sites_solution_hydrogens mixed
_audit_creation_method SHELXL-2016/6
_audit_update_record
;
2018-04-17 deposited with the CCDC.
2018-05-29 downloaded from the CCDC.
;
_cell_angle_alpha 90
_cell_angle_beta 90
_cell_angle_gamma 120
_cell_formula_units_Z 6
_cell_length_a 8.1373(6)
_cell_length_b 8.1373(6)
_cell_length_c 21.1601(7)
_cell_measurement_reflns_used 176
_cell_measurement_temperature 293(2)
_cell_measurement_theta_max 15.3230
_cell_measurement_theta_min 3.3410
_cell_volume 1213.41(13)
_computing_cell_refinement 'CrysAlisPro (Agilent Technologies, 2013)'
_computing_data_reduction 'CrysAlisPro (Agilent Technologies, 2013)'
_computing_molecular_graphics 'SHELXLE-2011 (Huebschle, 2011)'
_computing_structure_refinement 'SHELXL-2016/6 (Sheldrick, 2016)'
_computing_structure_solution 'SHELXT-2015 (Sheldrick, 2015)'
_diffrn_ambient_pressure '4.37 GPa'
_diffrn_ambient_temperature 293(2)
_diffrn_detector_area_resol_mean 7
_diffrn_measured_fraction_theta_full 0.849
_diffrn_measured_fraction_theta_max 0.499
_diffrn_measurement_device_type 'ID15B beamline, ESRF'
_diffrn_measurement_method 'omega scans'
_diffrn_radiation_type synchrotron
_diffrn_radiation_wavelength 0.41119
_diffrn_reflns_av_R_equivalents 0.0253
_diffrn_reflns_av_unetI/netI 0.0337
_diffrn_reflns_Laue_measured_fraction_full 0.849
_diffrn_reflns_Laue_measured_fraction_max 0.499
_diffrn_reflns_limit_h_max 12
_diffrn_reflns_limit_h_min -13
_diffrn_reflns_limit_k_max 5
_diffrn_reflns_limit_k_min -3
_diffrn_reflns_limit_l_max 34
_diffrn_reflns_limit_l_min -34
_diffrn_reflns_number 736
_diffrn_reflns_point_group_measured_fraction_full 0.849
_diffrn_reflns_point_group_measured_fraction_max 0.499
_diffrn_reflns_theta_full 14.283
_diffrn_reflns_theta_max 19.670
_diffrn_reflns_theta_min 2.785
_diffrn_source synchrotron
_exptl_absorpt_coefficient_mu 0.365
_exptl_absorpt_correction_T_max 1.00000
_exptl_absorpt_correction_T_min 0.65009
_exptl_absorpt_correction_type multi-scan
_exptl_absorpt_process_details
;
CrysAlisPro 1.171.38.43 (Rigaku Oxford Diffraction, 2015)
Empirical absorption correction using spherical harmonics,
 implemented in SCALE3 ABSPACK scaling algorithm.
;
_exptl_crystal_colour colourless
_exptl_crystal_density_diffrn 1.938
_exptl_crystal_description block
_exptl_crystal_F_000 726
_exptl_crystal_size_max 0.050
_exptl_crystal_size_mid 0.030
_exptl_crystal_size_min 0.030
_refine_diff_density_max 0.421
_refine_diff_density_min -0.539
_refine_diff_density_rms 0.089
_refine_ls_extinction_method none
_refine_ls_goodness_of_fit_ref 1.114
_refine_ls_hydrogen_treatment mixed
_refine_ls_matrix_type full
_refine_ls_number_parameters 31
_refine_ls_number_reflns 314
_refine_ls_number_restraints 7
_refine_ls_restrained_S_all 1.114
_refine_ls_R_factor_all 0.0643
_refine_ls_R_factor_gt 0.0532
_refine_ls_shift/su_max 0.000
_refine_ls_shift/su_mean 0.000
_refine_ls_structure_factor_coef Fsqd
_refine_ls_weighting_details 'w=1/[\s^2^(Fo^2^)+(0.0870P)^2^+2.8722P] where P=(Fo^2^+2Fc^2^)/3'
_refine_ls_weighting_scheme calc
_refine_ls_wR_factor_gt 0.1437
_refine_ls_wR_factor_ref 0.1643
_reflns_Friedel_coverage 0.000
_reflns_number_gt 244
_reflns_number_total 314
_reflns_threshold_expression 'I > 2\s(I)'
_cod_data_source_file c8ce00617b2.cif
_cod_data_source_block DMAMnF_c3_p05_s
_cod_original_cell_volume 1213.41(19)
_cod_database_code 7230767
_shelx_shelxl_version_number 2016/6
_shelx_space_group_comment
;
The symmetry employed for this shelxl refinement is uniquely defined
by the following loop, which should always be used as a source of
symmetry information in preference to the above space-group names.
They are only intended as comments.
;

loop_
_space_group_symop_operation_xyz
'x, y, z'
'-y, x-y, z'
'-x+y, -x, z'
'y, x, -z+1/2'
'x-y, -y, -z+1/2'
'-x, -x+y, -z+1/2'
'x+2/3, y+1/3, z+1/3'
'-y+2/3, x-y+1/3, z+1/3'
'-x+y+2/3, -x+1/3, z+1/3'
'y+2/3, x+1/3, -z+5/6'
'x-y+2/3, -y+1/3, -z+5/6'
'-x+2/3, -x+y+1/3, -z+5/6'
'x+1/3, y+2/3, z+2/3'
'-y+1/3, x-y+2/3, z+2/3'
'-x+y+1/3, -x+2/3, z+2/3'
'y+1/3, x+2/3, -z+7/6'
'x-y+1/3, -y+2/3, -z+7/6'
'-x+1/3, -x+y+2/3, -z+7/6'
'-x, -y, -z'
'y, -x+y, -z'
'x-y, x, -z'
'-y, -x, z-1/2'
'-x+y, y, z-1/2'
'x, x-y, z-1/2'
'-x+2/3, -y+1/3, -z+1/3'
'y+2/3, -x+y+1/3, -z+1/3'
'x-y+2/3, x+1/3, -z+1/3'
'-y+2/3, -x+1/3, z-1/6'
'-x+y+2/3, y+1/3, z-1/6'
'x+2/3, x-y+1/3, z-1/6'
'-x+1/3, -y+2/3, -z+2/3'
'y+1/3, -x+y+2/3, -z+2/3'
'x-y+1/3, x+2/3, -z+2/3'
'-y+1/3, -x+2/3, z+1/6'
'-x+y+1/3, y+2/3, z+1/6'
'x+1/3, x-y+2/3, z+1/6'

loop_
_atom_site_label
_atom_site_type_symbol
_atom_site_fract_x
_atom_site_fract_y
_atom_site_fract_z
_atom_site_U_iso_or_equiv
_atom_site_adp_type
_atom_site_occupancy
_atom_site_site_symmetry_order
_atom_site_calc_flag
_atom_site_refinement_flags_posn
_atom_site_refinement_flags_adp
_atom_site_refinement_flags_occupancy
Mn1 Mn 0.666667 0.333333 0.333333 0.0443(6) Uani 1 6 d S T P
N1 N 0.7426(19) 0.333333 0.083333 0.064(4) Uani 0.3333 2 d DS T P
H3 H 0.800(12) 0.285(19) 0.107(5) 0.077 Uiso 0.3333 1 d D U P
C2 C 0.666667 0.333333 0.0267(4) 0.090(4) Uani 1 3 d DS T P
H2 H 0.579(8) 0.192(4) 0.006(3) 0.107 Uiso 1 1 d D U .
O1 O 0.8663(4) 0.3007(4) 0.27695(14) 0.0607(9) Uani 1 1 d . . .
C1 C 1.000000 0.4385(7) 0.250000 0.0490(11) Uani 1 2 d S T P
H1 H 0.999997 0.552837 0.249999 0.059 Uiso 1 2 calc R U P

loop_
_atom_site_aniso_label
_atom_site_aniso_U_11
_atom_site_aniso_U_22
_atom_site_aniso_U_33
_atom_site_aniso_U_23
_atom_site_aniso_U_13
_atom_site_aniso_U_12
Mn1 0.0486(7) 0.0486(7) 0.0359(7) 0.000 0.000 0.0243(3)
N1 0.056(6) 0.069(8) 0.071(9) -0.019(11) -0.010(5) 0.035(4)
C2 0.116(6) 0.116(6) 0.036(3) 0.000 0.000 0.058(3)
O1 0.0607(18) 0.0611(17) 0.0593(14) 0.0089(14) 0.0184(14) 0.0297(14)
C1 0.051(3) 0.0505(19) 0.046(2) -0.0022(11) -0.004(2) 0.0257(14)

loop_
_atom_type_symbol
_atom_type_description
_atom_type_scat_dispersion_real
_atom_type_scat_dispersion_imag
_atom_type_scat_source
C C -0.0001 0.0005 'International Tables Vol C Tables 4.2.6.8 and 6.1.1.4'
H H 0.0000 0.0000 'International Tables Vol C Tables 4.2.6.8 and 6.1.1.4'
N N 0.0006 0.0010 'International Tables Vol C Tables 4.2.6.8 and 6.1.1.4'
O O 0.0018 0.0018 'International Tables Vol C Tables 4.2.6.8 and 6.1.1.4'
Mn Mn 0.1791 0.2616 'International Tables Vol C Tables 4.2.6.8 and 6.1.1.4'

loop_
_geom_angle_atom_site_label_1
_geom_angle_atom_site_label_2
_geom_angle_atom_site_label_3
_geom_angle
_geom_angle_site_symmetry_1
_geom_angle_site_symmetry_3
O1 Mn1 O1 91.84(11) 31_655 33_545
O1 Mn1 O1 180.0 31_655 .
O1 Mn1 O1 88.16(11) 33_545 .
O1 Mn1 O1 88.16(11) 31_655 3_665
O1 Mn1 O1 180.0 33_545 3_665
O1 Mn1 O1 91.84(11) . 3_665
O1 Mn1 O1 91.84(11) 31_655 32
O1 Mn1 O1 91.84(11) 33_545 32
O1 Mn1 O1 88.16(11) . 32
O1 Mn1 O1 88.16(11) 3_665 32
O1 Mn1 O1 88.16(11) 31_655 2_655
O1 Mn1 O1 88.16(11) 33_545 2_655
O1 Mn1 O1 91.84(11) . 2_655
O1 Mn1 O1 91.84(11) 3_665 2_655
O1 Mn1 O1 180.0 32 2_655
N1 N1 N1 60.0 3_665 2_655
N1 N1 C2 66.6(5) 3_665 16_544
N1 N1 C2 66.6(5) 2_655 16_544
N1 N1 C2 66.6(5) 3_665 .
N1 N1 C2 66.6(5) 2_655 .
C2 N1 C2 125.5(12) 16_544 .
N1 C2 N1 46.7(10) . 3_665
N1 C2 N1 46.7(10) . 2_655
N1 C2 N1 46.7(10) 3_665 2_655
C1 O1 Mn1 121.4(3) . .
O1 C1 O1 124.6(5) 6_765 .

loop_
_geom_bond_atom_site_label_1
_geom_bond_atom_site_label_2
_geom_bond_distance
_geom_bond_site_symmetry_2
Mn1 O1 2.136(3) 31_655
Mn1 O1 2.136(3) 33_545
Mn1 O1 2.136(3) .
Mn1 O1 2.136(3) 3_665
Mn1 O1 2.136(3) 32
Mn1 O1 2.136(3) 2_655
N1 N1 1.07(3) 3_665
N1 N1 1.07(3) 2_655
N1 C2 1.348(9) 16_544
N1 C2 1.348(9) .
O1 C1 1.244(4) .
